data_2100972
loop_
_publ_author_name
'Vlassi, M.'
'Brueckner, H.'
'Kokkinidis, M.'

_publ_section_title
;
 Peptide with built-in conformational constraints: structure of
 Z-(Aib)~7~-O^<i>t^</i>Bu
;
_journal_issue 3
_journal_name_full 'Acta Crystallographica Section B'
_journal_page_first 560
_journal_page_last 564
_journal_paper_doi 10.1107/S0108768192007171
_journal_volume 49
_journal_year 1993
_chemical_formula_moiety 'C40 H65 N7 O10.2(H2 O1)'
_chemical_formula_sum 'C40 H69 N7 O12'
_chemical_formula_weight 803.1
_space_group_IT_number 2
_space_group_name_Hall '-P 1'
_space_group_name_H-M_alt 'P -1'
_symmetry_cell_setting triclinic
_symmetry_space_group_name_H-M 'P -1'
_cell_angle_alpha 87.32(3)
_cell_angle_beta 77.00(3)
_cell_angle_gamma 79.70(2)
_cell_formula_units_Z 2
_cell_length_a 10.082(3)
_cell_length_b 15.523(5)
_cell_length_c 16.301(5)
_cell_volume 2445.7(8)
_diffrn_radiation_type Cu
_diffrn_radiation_wavelength 1.5418
_exptl_absorpt_coefficient_mu 0.61
_exptl_crystal_density_diffrn 1.09
_exptl_crystal_F_000 868
_cod_data_source_file mu0298.cif
_cod_database_code 2100972

loop_
_space_group_symop_id
_space_group_symop_operation_xyz
1 x,y,z
2 -x,-y,-z

loop_
_atom_site_label
_atom_site_fract_x
_atom_site_fract_y
_atom_site_fract_z
C1z .7983(4) -.2319(3) -.4311(2)
C2z .8450(6) -.2345(5) -.3588(4)
C3z .9349(6) -.1768(6) -.3463(5)
C4z .9688(8) -.1212(6) -.4090(5)
C5z .9308(8) -.1157(4) -.4826(6)
C6z .8408(6) -.1697(3) -.4920(3)
C7z .7071(6) -.2913(4) -.4537(3)
O8z .6407(4) -.3356(2) -.3809(2)
C9z .5250(4) -.2889(2) -.3342(2)
O10z .4775(3) -.2147(2) -.3513(2)
N1 .4737(3) -.3352(2) -.2665(2)
C1a .3440(3) -.3013(2) -.2088(2)
C1bL .3299(4) -.3626(2) -.1320(3)
C1bR .2217(4) -.2976(3) -.2495(3)
C1 .3472(3) -.2110(2) -.1775(2)
O1a .2430(2) -.15450(10) -.1634(2)
N2 .4691(2) -.19700(10) -.1653(2)
C2a .4845(3) -.1161(2) -.1289(2)
C2bL .6398(4) -.1168(2) -.1393(3)
C2bR .4121(4) -.1097(3) -.0357(3)
C2 .4295(3) -.0359(2) -.1769(3)
O2 .3869(2) .03590(10) -.1430(2)
N3 .4364(3) -.0454(2) -.2606(2)
C3a .3911(4) .0249(2) -.3152(3)
C3bR .4906(5) .0899(3) -.3329(6)
C3bL .3851(7) -.0173(3) -.3984(3)
C3 .2426(4) .0721(2) -.2793(2)
O3 .2067(3) .14880(10) -.2991(2)
N4 .1590(3) .0250(2) -.2295(2)
C4a .0150(3) .0594(2) -.1885(2)
C4bL -.0371(3) -.0099(2) -.1273(3)
C4bR -.0740(5) .0803(3) -.2541(3)
C4 .0044(3) .1418(2) -.1380(2)
O4 -.1067(2) .19240(10) -.1197(2)
N5 .1166(2) .15490(10) -.1129(2)
C5a .1190(3) .2333(2) -.0667(2)
C5bL .2707(3) .2373(2) -.0717(2)
C5bR .0423(4) .2293(2) .0237(2)
C5 .0610(3) .3170(2) -.1104(2)
O5 .0003(2) .38220(10) -.06920(10)
N6 .0868(2) .31610(10) -.1953(2)
C6a .0466(3) .3913(2) -.2473(2)
C6bL .0926(4) .3607(3) -.3397(2)
C6bR .1159(4) .4692(2) -.2347(3)
C6 -.1119(3) .4199(2) -.2310(2)
O6 -.1608(2) .49220(10) -.2555(2)
N7 -.1882(2) .3601(2) -.1994(2)
C7a -.3375(3) .3764(2) -.1891(3)
C7bR -.3850(4) .2869(3) -.1745(5)
C7bL -.4072(4) .4407(3) -.1180(3)
C7 -.3731(3) .4108(2) -.2737(3)
O7 -.4657(3) .4707(2) -.2785(2)
O1' -.2985(3) .3615(2) -.3368(2)
C1' -.3201(6) .3743(3) -.4243(4)
C2' -.4641(7) .3635(5) -.4249(6)
C3' -.2148(8) .2988(5) -.4696(5)
C4' -.2811(8) .4605(5) -.4574(4)
O1w -.2792(4) -.3441(2) -.1602(3)
O2w -.1736(5) .5535(2) -.0286(3)
H2 -.8145(6) .2816(5) .3106(4)
H3 -.9733(6) .1794(6) .2893(5)
H4 -1.0330(8) .0758(6) .3989(5)
H5 -.9667(8) .0703(4) .5312(6)
H6 -.8026(6) .1645(3) .5492(3)
H7A -.6286(6) .2518(4) .4812(3)
H7B -.7696(6) .3393(4) .4987(3)
H11 -.510(4) .392(2) .268(3)
H13A -.2345(4) .3393(2) .0876(3)
H13B -.3287(4) .4278(2) .1519(3)
H13C -.4160(4) .3640(2) .1025(3)
H14A -.1277(4) .2721(3) .2048(3)
H14B -.2333(4) .2554(3) .3043(3)
H14C -.2168(4) .3626(3) .2680(3)
H17 -.537(3) .2367(17) .1756(18)
H19A -.6552(4) .0577(2) .1132(3)
H19B -.6844(4) .1730(2) .1068(3)
H19C -.6892(4) .1203(2) .2054(3)
H20A -.4252(4) .0495(3) .0103(3)
H20B -.3033(4) .1103(3) .0293(3)
H20C -.4565(4) .1646(3) .0017(3)
H23 -.481(7) .102(4) .287(5)
H25A -.4557(5) -.1418(3) .3736(6)
H25B -.4947(5) -.1173(3) .2740(6)
H25C -.5924(5) -.0567(3) .3630(6)
H26A -.3514(7) -.0330(3) .4409(3)
H26B -.4869(7) .0515(3) .4271(3)
H26C -.3137(7) .0630(3) .3852(3)
H29 -.196(3) .0324(19) .220(2)
H31A .1431(3) -.0135(2) .0962(3)
H31B .0313(3) .0691(2) .1612(3)
H31C -.0256(3) .0235(2) .0810(3)
H32A .1794(5) -.1055(3) .2230(3)
H32B .0340(5) -.1287(3) .2978(3)
H32C .0711(5) -.0214(3) .2877(3)
H35 -.197(3) -.1127(17) .1270(19)
H37A -.2776(3) -.2944(2) .0385(2)
H37B -.3179(3) -.1791(2) .0430(2)
H37C -.3240(3) -.2413(2) .1367(2)
H38A -.0462(4) -.2879(2) -.0556(2)
H38B .0642(4) -.2247(2) -.0260(2)
H38C -.0898(4) -.1727(2) -.0545(2)
H41 -.126(4) -.257(3) .221(3)
H43A -.0649(4) -.4145(3) .3806(2)
H43B -.2032(4) -.3392(3) .3553(2)
H43C -.0416(4) -.3072(3) .3480(2)
H44A -.0840(4) -.5233(2) .2740(3)
H44B -.0852(4) -.4888(2) .1695(3)
H44C -.2268(4) -.4499(2) .2518(3)
H47 .159(3) -.304(2) .190(2)
H49A .4950(4) -.2954(3) .1703(5)
H49B .3314(4) -.2439(3) .2262(5)
H49C .3617(4) -.2587(3) .1165(5)
H50A .5177(4) -.4516(3) .1122(3)
H50B .3830(4) -.4139(3) .0597(3)
H50C .3700(4) -.5020(3) .1317(3)
H55A .4815(7) -.3728(5) .4880(6)
H55B .4794(7) -.2985(5) .4028(6)
H55C .5359(7) -.4115(5) .3837(6)
H56A .2191(8) -.3005(5) .5352(5)
H56B .1128(8) -.3066(5) .4641(5)
H56C .2368(8) -.2368(5) .4422(5)
H57A .2964(8) -.4706(5) .5208(4)
H57B .3451(8) -.5127(5) .4177(4)
H57C .1739(8) -.4600(5) .4574(4)

loop_
_geom_angle_atom_site_label_1
_geom_angle_atom_site_label_2
_geom_angle_atom_site_label_3
_geom_angle
N1 C1a C1bL 107.3(2)
C1 C1a C1bL 107.3(3)
N1 C1a C1bR 111.5(3)
C1 C1a C1bR 110.1(3)
N2 C2a C2bL 107.4(2)
C2 C2a C2bL 106.5(3)
N2 C2a C2bR 111.0(3)
C2 C2a C2bR 110.3(3)
N3 C3a C3bL 107.3(3)
C3 C3a C3bL 105.3(4)
N3 C3a C3bR 110.8(4)
C3 C3a C3bR 110.6(3)
N4 C4a C4bL 107.5(2)
C4 C4a C4bL 107.6(3)
N4 C4a C4bR 110.5(3)
C4 C4a C4bR 109.3(2)
N5 C5a C5bL 106.6(2)
C5 C5a C5bL 106.1(2)
N5 C5a C5bR 111.3(2)
C5 C5a C5bR 111.0(2)
N6 C6a C6bL 106.7(2)
C6 C6a C6bL 105.8(3)
N6 C6a C6bR 111.4(3)
C6 C6a C6bR 110.4(2)
N7 C7a C7bL 111.3(4)
C7 C7a C7bL 111.2(3)
N7 C7a C7bR 107.1(2)
C7 C7a C7bR 105.3(4)

loop_
_geom_bond_atom_site_label_1
_geom_bond_atom_site_label_2
_geom_bond_distance
N1 C1a 1.456(4)
C1a C1bL 1.533(5)
C1a C1bR 1.518(6)
C1a C1 1.522(4)
N2 C2a 1.462(4)
C2a C2bL 1.534(5)
C2a C2bR 1.529(5)
C2a C2 1.526(4)
N3 C3a 1.451(5)
C3a C3bL 1.551(7)
C3a C3bR 1.520(6)
C3a C3 1.541(5)
N4 C4a 1.470(3)
C4a C4bL 1.515(5)
C4a C4bR 1.532(6)
C4a C4 1.528(4)
N5 C5a 1.468(4)
C5a C5bL 1.526(4)
C5a C5bR 1.507(4)
C5a C5 1.539(4)
N6 C6a 1.463(4)
C6a C6bL 1.544(5)
C6a C6bR 1.543(5)
C6a C6 1.545(4)
N7 C7a 1.453(4)
C7a C7bL 1.525(6)
C7a C7bR 1.539(5)
C7a C7 1.549(7)

_cod_duplicate_entry 2100971
